data_4102116
loop_
_publ_author_name
'Satoshi Takamizawa'
'Ei-ichi Nataka'
'Takamasa Akatsuka'
'Ryosuke Miyake'
'Yoshiki Kakizaki'
'Hirotoshi Takeuchi'
'Goro Maruta'
'Sadamu Takeda'

_publ_section_title
;
 Crystal Transformation and Host Molecular Motions in CO2 Adsorption
 Process of a Metal Benzoate Pyrazine (MII= Rh, Cu)
;
_journal_name_full 'Journal of the American Chemical Society'
_journal_page_first 3783
_journal_page_last 3792
_journal_paper_doi 10.1021/ja9091598
_journal_volume 132
_journal_year 2010
_chemical_formula_sum 'C34 H28 Cu2 N2 O8'
_chemical_formula_weight 719.66
_chemical_name_systematic
; 
 ? 
;
_space_group_IT_number 2
_symmetry_cell_setting triclinic
_symmetry_space_group_name_Hall '-P 1'
_symmetry_space_group_name_H-M 'P -1'
_atom_sites_solution_hydrogens geom
_atom_sites_solution_primary direct
_atom_sites_solution_secondary difmap
_audit_creation_method SHELXL-97
_cell_angle_alpha 81.244(6)
_cell_angle_beta 82.174(6)
_cell_angle_gamma 88.840(7)
_cell_formula_units_Z 2
_cell_length_a 10.484(3)
_cell_length_b 10.515(3)
_cell_length_c 15.681(5)
_cell_measurement_temperature 298
_cell_volume 1692.6(9)
_computing_cell_refinement 'Bruker SMART'
_computing_data_collection 'Bruker SMART'
_computing_data_reduction 'Bruker SAINT'
_computing_molecular_graphics 'Bruker SHELXTL'
_computing_publication_material 'Bruker SHELXTL'
_computing_structure_refinement 'SHELXL-97 (Sheldrick, 1997)'
_computing_structure_solution 'SHELXS-97 (Sheldrick, 1990)'
_diffrn_ambient_temperature 298
_diffrn_detector_area_resol_mean 8.366
_diffrn_measured_fraction_theta_full 0.966
_diffrn_measured_fraction_theta_max 0.966
_diffrn_measurement_device_type 'CCD area detector'
_diffrn_measurement_method 'phi and omega scans'
_diffrn_radiation_monochromator graphite
_diffrn_radiation_source 'fine-focus sealed tube'
_diffrn_radiation_type MoK\a
_diffrn_radiation_wavelength 0.71073
_diffrn_reflns_av_R_equivalents 0.0230
_diffrn_reflns_av_sigmaI/netI 0.0574
_diffrn_reflns_limit_h_max 13
_diffrn_reflns_limit_h_min -7
_diffrn_reflns_limit_k_max 13
_diffrn_reflns_limit_k_min -13
_diffrn_reflns_limit_l_max 20
_diffrn_reflns_limit_l_min -20
_diffrn_reflns_number 12023
_diffrn_reflns_theta_full 28.31
_diffrn_reflns_theta_max 28.31
_diffrn_reflns_theta_min 1.33
_exptl_absorpt_coefficient_mu 1.308
_exptl_absorpt_correction_T_max 0.9495
_exptl_absorpt_correction_T_min 0.6950
_exptl_absorpt_correction_type empirical
_exptl_absorpt_process_details
;
SADABS; sheldrick, 1996
;
_exptl_crystal_colour blue
_exptl_crystal_density_diffrn 1.412
_exptl_crystal_density_method 'not measured'
_exptl_crystal_description plate
_exptl_crystal_F_000 736
_exptl_crystal_size_max 0.30
_exptl_crystal_size_mid 0.08
_exptl_crystal_size_min 0.04
_refine_diff_density_max 0.874
_refine_diff_density_min -0.408
_refine_diff_density_rms 0.107
_refine_ls_extinction_method none
_refine_ls_goodness_of_fit_ref 1.123
_refine_ls_hydrogen_treatment constr
_refine_ls_matrix_type full
_refine_ls_number_parameters 417
_refine_ls_number_reflns 8118
_refine_ls_number_restraints 276
_refine_ls_restrained_S_all 1.151
_refine_ls_R_factor_all 0.0904
_refine_ls_R_factor_gt 0.0627
_refine_ls_shift/su_max 0.001
_refine_ls_shift/su_mean 0.000
_refine_ls_structure_factor_coef Fsqd
_refine_ls_weighting_details 'calc w=1/[\s^2^(Fo^2^)+(0.0579P)^2^+0.6287P] where P=(Fo^2^+2Fc^2^)/3'
_refine_ls_weighting_scheme calc
_refine_ls_wR_factor_gt 0.1331
_refine_ls_wR_factor_ref 0.1495
_reflns_number_gt 5618
_reflns_number_total 8118
_reflns_threshold_expression >2sigma(I)
_cod_data_source_file ja9091598_si_001_17.cif
_cod_data_source_block 30407_3b_298K
_cod_database_code 4102116

loop_
_symmetry_equiv_pos_as_xyz
'x, y, z'
'-x, -y, -z'

loop_
_atom_site_label
_atom_site_type_symbol
_atom_site_fract_x
_atom_site_fract_y
_atom_site_fract_z
_atom_site_U_iso_or_equiv
_atom_site_adp_type
_atom_site_occupancy
_atom_site_symmetry_multiplicity
_atom_site_calc_flag
_atom_site_refinement_flags
_atom_site_disorder_assembly
_atom_site_disorder_group
C1 C 0.5895(4) 0.3017(4) 0.4399(3) 0.0386(9) Uani 1 1 d U . .
C2 C 0.6417(4) 0.1853(4) 0.4028(3) 0.0388(9) Uani 1 1 d U . .
C3 C 0.6493(5) 0.0695(4) 0.4555(3) 0.0518(11) Uani 1 1 d U . .
H3 H 0.6172 0.0617 0.5144 0.062 Uiso 1 1 calc R . .
C4 C 0.7046(6) -0.0360(5) 0.4213(4) 0.0658(14) Uani 1 1 d U . .
H4 H 0.7096 -0.1144 0.4573 0.079 Uiso 1 1 calc R . .
C5 C 0.7517(5) -0.0249(5) 0.3351(3) 0.0646(14) Uani 1 1 d U . .
H5 H 0.7907 -0.0953 0.3128 0.078 Uiso 1 1 calc R . .
C6 C 0.7420(5) 0.0893(5) 0.2811(3) 0.0641(14) Uani 1 1 d U . .
H6 H 0.7727 0.0956 0.2221 0.077 Uiso 1 1 calc R . .
C7 C 0.6864(4) 0.1951(4) 0.3142(3) 0.0515(11) Uani 1 1 d U . .
H7 H 0.6789 0.2724 0.2775 0.062 Uiso 1 1 calc R . .
C8 C 0.2882(4) 0.4562(4) 0.4503(3) 0.0463(10) Uani 1 1 d U . .
C9 C 0.1682(5) 0.4244(5) 0.4169(4) 0.0583(12) Uani 1 1 d U . .
C10 C 0.1557(6) 0.4633(6) 0.3310(5) 0.0864(19) Uani 1 1 d U . .
H10 H 0.2210 0.5121 0.2956 0.104 Uiso 1 1 calc R . .
C11 C 0.0476(9) 0.4320(8) 0.2951(6) 0.123(3) Uani 1 1 d U . .
H11 H 0.0398 0.4564 0.2365 0.148 Uiso 1 1 calc R . .
C12 C -0.0453(9) 0.3636(8) 0.3514(7) 0.124(3) Uani 1 1 d U . .
H12 H -0.1179 0.3411 0.3289 0.149 Uiso 1 1 calc R . .
C13 C -0.0413(7) 0.3251(7) 0.4375(7) 0.110(2) Uani 1 1 d U . .
H13 H -0.1094 0.2811 0.4733 0.132 Uiso 1 1 calc R . .
C14 C 0.0720(6) 0.3555(6) 0.4700(5) 0.0825(18) Uani 1 1 d U . .
H14 H 0.0808 0.3282 0.5282 0.099 Uiso 1 1 calc R . .
C15 C -0.1107(4) -0.0421(4) 0.8733(3) 0.0416(9) Uani 1 1 d U . .
C16 C -0.1760(4) -0.0733(4) 0.8002(3) 0.0446(10) Uani 1 1 d U . .
C17 C -0.1266(5) -0.0308(5) 0.7154(3) 0.0634(13) Uani 1 1 d U . .
H17 H -0.0527 0.0197 0.7028 0.076 Uiso 1 1 calc R . .
C18 C -0.1875(6) -0.0633(6) 0.6480(4) 0.0792(17) Uani 1 1 d U . .
H18 H -0.1536 -0.0351 0.5905 0.095 Uiso 1 1 calc R . .
C19 C -0.2962(6) -0.1361(6) 0.6659(4) 0.0755(16) Uani 1 1 d U . .
H19 H -0.3359 -0.1580 0.6206 0.091 Uiso 1 1 calc R . .
C20 C -0.3471(6) -0.1769(5) 0.7496(4) 0.0734(15) Uani 1 1 d U . .
H20 H -0.4226 -0.2250 0.7615 0.088 Uiso 1 1 calc R . .
C21 C -0.2869(5) -0.1470(5) 0.8172(3) 0.0590(12) Uani 1 1 d U . .
H21 H -0.3212 -0.1767 0.8745 0.071 Uiso 1 1 calc R . .
C22 C 0.1277(4) -0.2055(4) 0.9884(3) 0.0400(9) Uani 1 1 d U . .
C23 C 0.2017(5) -0.3278(4) 0.9787(3) 0.0472(10) Uani 1 1 d U . .
C24 C 0.1519(6) -0.4440(5) 1.0193(4) 0.0735(16) Uani 1 1 d U . .
H24 H 0.0727 -0.4479 1.0545 0.088 Uiso 1 1 calc R . .
C25 C 0.2204(7) -0.5568(5) 1.0076(5) 0.098(2) Uani 1 1 d U . .
H25 H 0.1863 -0.6359 1.0350 0.117 Uiso 1 1 calc R . .
C26 C 0.3346(7) -0.5523(6) 0.9575(5) 0.095(2) Uani 1 1 d U . .
H26 H 0.3794 -0.6280 0.9503 0.113 Uiso 1 1 calc R . .
C27 C 0.3855(7) -0.4374(7) 0.9170(5) 0.098(2) Uani 1 1 d U . .
H27 H 0.4649 -0.4344 0.8820 0.117 Uiso 1 1 calc R . .
C28 C 0.3190(6) -0.3255(5) 0.9279(4) 0.0753(16) Uani 1 1 d U . .
H28 H 0.3543 -0.2471 0.9004 0.090 Uiso 1 1 calc R . .
C29 C 0.2547(4) 0.3458(4) 0.7263(3) 0.0423(9) Uani 1 1 d U . .
H29 H 0.2149 0.4100 0.6916 0.051 Uiso 1 1 calc R . .
C30 C 0.1841(4) 0.2779(4) 0.7979(3) 0.0395(9) Uani 1 1 d U . .
H30 H 0.0967 0.2953 0.8098 0.047 Uiso 1 1 calc R . .
C31 C 0.3631(4) 0.1670(4) 0.8334(2) 0.0381(9) Uani 1 1 d U . .
C32 C 0.4354(4) 0.2326(4) 0.7583(3) 0.0420(9) Uani 1 1 d U . .
C33 C 0.4261(5) 0.0732(5) 0.8965(3) 0.0604(13) Uani 1 1 d U . .
H33A H 0.3686 0.0538 0.9499 0.091 Uiso 1 1 calc R . .
H33B H 0.5039 0.1101 0.9079 0.091 Uiso 1 1 calc R . .
H33C H 0.4462 -0.0044 0.8722 0.091 Uiso 1 1 calc R . .
C34 C 0.5755(5) 0.2037(5) 0.7337(4) 0.0701(15) Uani 1 1 d U . .
H34A H 0.6040 0.2465 0.6759 0.105 Uiso 1 1 calc R . .
H34B H 0.5869 0.1125 0.7357 0.105 Uiso 1 1 calc R . .
H34C H 0.6250 0.2336 0.7739 0.105 Uiso 1 1 calc R . .
Cu1 Cu 0.46302(5) 0.42845(4) 0.57536(3) 0.03843(15) Uani 1 1 d U . .
Cu2 Cu 0.09044(5) 0.06568(4) 0.94524(3) 0.03582(14) Uani 1 1 d U . .
N1 N 0.3806(3) 0.3217(3) 0.7049(2) 0.0413(8) Uani 1 1 d U . .
N2 N 0.2372(3) 0.1874(3) 0.8511(2) 0.0366(7) Uani 1 1 d U . .
O1 O 0.5380(3) 0.2864(3) 0.51766(19) 0.0530(8) Uani 1 1 d U . .
O2 O 0.6012(3) 0.4075(3) 0.39022(19) 0.0524(8) Uani 1 1 d U . .
O3 O 0.3671(3) 0.5280(3) 0.3995(2) 0.0581(8) Uani 1 1 d U . .
O4 O 0.3036(3) 0.4063(3) 0.5265(2) 0.0557(8) Uani 1 1 d U . .
O5 O -0.0094(3) 0.0251(3) 0.85503(18) 0.0486(7) Uani 1 1 d U . .
O6 O -0.1612(3) -0.0876(3) 0.94878(18) 0.0502(7) Uani 1 1 d U . .
O7 O 0.0229(3) -0.2146(3) 1.0391(2) 0.0523(8) Uani 1 1 d U . .
O8 O 0.1744(3) -0.1033(3) 0.94509(19) 0.0487(7) Uani 1 1 d U . .

loop_
_atom_site_aniso_label
_atom_site_aniso_U_11
_atom_site_aniso_U_22
_atom_site_aniso_U_33
_atom_site_aniso_U_23
_atom_site_aniso_U_13
_atom_site_aniso_U_12
C1 0.037(2) 0.039(2) 0.036(2) -0.0026(17) 0.0029(16) -0.0013(17)
C2 0.035(2) 0.042(2) 0.038(2) -0.0075(17) 0.0013(16) -0.0037(17)
C3 0.062(3) 0.046(2) 0.044(2) -0.0074(19) 0.004(2) 0.004(2)
C4 0.086(4) 0.044(2) 0.064(3) -0.009(2) 0.002(3) 0.007(2)
C5 0.074(3) 0.059(3) 0.064(3) -0.032(3) 0.002(3) 0.005(3)
C6 0.080(3) 0.066(3) 0.046(3) -0.020(2) 0.006(2) -0.004(3)
C7 0.059(3) 0.054(3) 0.041(2) -0.010(2) -0.001(2) -0.002(2)
C8 0.039(2) 0.040(2) 0.057(3) -0.009(2) 0.002(2) 0.0025(18)
C9 0.049(3) 0.050(3) 0.077(3) -0.013(2) -0.007(2) 0.000(2)
C10 0.071(4) 0.094(4) 0.099(4) -0.011(4) -0.030(3) -0.004(3)
C11 0.113(5) 0.133(6) 0.130(6) -0.008(5) -0.049(5) 0.002(5)
C12 0.104(5) 0.124(5) 0.153(6) -0.023(5) -0.042(5) -0.015(4)
C13 0.071(4) 0.102(5) 0.155(6) -0.018(5) -0.005(4) -0.023(4)
C14 0.058(3) 0.080(4) 0.109(5) -0.019(3) -0.004(3) -0.010(3)
C15 0.049(2) 0.037(2) 0.036(2) -0.0024(17) -0.0002(18) 0.0083(18)
C16 0.048(2) 0.047(2) 0.037(2) -0.0053(18) -0.0044(19) 0.0094(19)
C17 0.058(3) 0.088(3) 0.043(3) -0.007(2) -0.004(2) -0.006(3)
C18 0.087(4) 0.108(4) 0.042(3) -0.009(3) -0.009(3) 0.001(3)
C19 0.080(4) 0.088(4) 0.064(3) -0.021(3) -0.023(3) 0.004(3)
C20 0.075(4) 0.073(3) 0.073(4) -0.005(3) -0.021(3) -0.009(3)
C21 0.064(3) 0.062(3) 0.049(3) -0.002(2) -0.008(2) 0.000(2)
C22 0.051(2) 0.0362(19) 0.0309(19) -0.0024(16) -0.0005(18) 0.0024(18)
C23 0.055(3) 0.039(2) 0.047(2) -0.0062(19) -0.004(2) 0.0066(19)
C24 0.068(3) 0.045(3) 0.099(4) 0.001(3) 0.002(3) 0.001(2)
C25 0.107(5) 0.044(3) 0.138(5) -0.002(3) -0.013(4) 0.005(3)
C26 0.102(5) 0.063(3) 0.122(5) -0.031(4) -0.012(4) 0.027(3)
C27 0.094(4) 0.085(4) 0.109(5) -0.019(4) 0.007(4) 0.032(4)
C28 0.077(4) 0.059(3) 0.080(4) -0.004(3) 0.012(3) 0.021(3)
C29 0.047(2) 0.0354(19) 0.035(2) 0.0119(16) 0.0082(17) 0.0058(17)
C30 0.037(2) 0.0371(19) 0.037(2) 0.0036(16) 0.0104(16) 0.0045(16)
C31 0.043(2) 0.0332(18) 0.0329(19) 0.0037(15) 0.0043(17) -0.0007(16)
C32 0.044(2) 0.037(2) 0.038(2) 0.0055(17) 0.0101(17) 0.0009(17)
C33 0.049(3) 0.070(3) 0.050(3) 0.020(2) 0.003(2) 0.005(2)
C34 0.050(3) 0.075(3) 0.067(3) 0.022(3) 0.017(2) 0.013(2)
Cu1 0.0410(3) 0.0357(3) 0.0309(3) 0.00446(19) 0.0121(2) -0.0015(2)
Cu2 0.0443(3) 0.0316(2) 0.0254(2) 0.00382(18) 0.00859(19) -0.0021(2)
N1 0.0433(19) 0.0362(17) 0.0356(17) 0.0062(14) 0.0126(15) 0.0013(14)
N2 0.0414(18) 0.0343(16) 0.0288(15) 0.0013(13) 0.0076(14) -0.0013(14)
O1 0.070(2) 0.0384(15) 0.0409(16) -0.0003(13) 0.0200(15) 0.0045(14)
O2 0.068(2) 0.0410(15) 0.0396(16) 0.0003(13) 0.0141(15) 0.0048(14)
O3 0.0470(18) 0.064(2) 0.057(2) 0.0108(16) -0.0065(15) -0.0109(16)
O4 0.0454(17) 0.0612(19) 0.0537(19) 0.0015(16) 0.0072(15) -0.0096(15)
O5 0.0548(18) 0.0581(18) 0.0294(14) 0.0009(13) -0.0011(13) -0.0080(15)
O6 0.0579(18) 0.0584(18) 0.0304(14) 0.0004(13) 0.0017(13) -0.0110(15)
O7 0.0602(19) 0.0357(15) 0.0516(18) 0.0043(13) 0.0130(15) 0.0035(14)
O8 0.0557(18) 0.0372(14) 0.0446(16) 0.0018(13) 0.0142(14) 0.0044(13)

loop_
_atom_type_symbol
_atom_type_description
_atom_type_scat_dispersion_real
_atom_type_scat_dispersion_imag
_atom_type_scat_source
C C 0.0033 0.0016 'International Tables Vol C Tables 4.2.6.8 and 6.1.1.4'
H H 0.0000 0.0000 'International Tables Vol C Tables 4.2.6.8 and 6.1.1.4'
N N 0.0061 0.0033 'International Tables Vol C Tables 4.2.6.8 and 6.1.1.4'
O O 0.0106 0.0060 'International Tables Vol C Tables 4.2.6.8 and 6.1.1.4'
Cu Cu 0.3201 1.2651 'International Tables Vol C Tables 4.2.6.8 and 6.1.1.4'

loop_
_geom_angle_atom_site_label_1
_geom_angle_atom_site_label_2
_geom_angle_atom_site_label_3
_geom_angle
_geom_angle_site_symmetry_1
_geom_angle_site_symmetry_3
_geom_angle_publ_flag
O1 C1 O2 125.1(4) . . ?
O1 C1 C2 117.9(4) . . ?
O2 C1 C2 117.0(3) . . ?
C3 C2 C7 119.5(4) . . ?
C3 C2 C1 120.6(4) . . ?
C7 C2 C1 119.9(4) . . ?
C2 C3 C4 120.1(4) . . ?
C5 C4 C3 120.1(5) . . ?
C4 C5 C6 120.4(5) . . ?
C5 C6 C7 120.1(5) . . ?
C6 C7 C2 119.7(4) . . ?
O3 C8 O4 125.1(4) . . ?
O3 C8 C9 117.0(4) . . ?
O4 C8 C9 117.9(4) . . ?
C14 C9 C10 119.6(6) . . ?
C14 C9 C8 121.0(5) . . ?
C10 C9 C8 119.4(5) . . ?
C9 C10 C11 122.0(7) . . ?
C12 C11 C10 115.6(8) . . ?
C13 C12 C11 125.7(9) . . ?
C12 C13 C14 116.5(8) . . ?
C9 C14 C13 120.6(7) . . ?
O6 C15 O5 125.3(4) . . ?
O6 C15 C16 116.3(4) . . ?
O5 C15 C16 118.3(4) . . ?
C17 C16 C21 119.0(4) . . ?
C17 C16 C15 120.7(4) . . ?
C21 C16 C15 120.3(4) . . ?
C16 C17 C18 119.8(5) . . ?
C19 C18 C17 120.4(6) . . ?
C20 C19 C18 120.2(5) . . ?
C19 C20 C21 120.1(6) . . ?
C16 C21 C20 120.4(5) . . ?
O8 C22 O7 125.3(4) . . ?
O8 C22 C23 117.5(4) . . ?
O7 C22 C23 117.3(4) . . ?
C24 C23 C28 118.6(5) . . ?
C24 C23 C22 120.5(4) . . ?
C28 C23 C22 120.9(4) . . ?
C23 C24 C25 119.7(6) . . ?
C26 C25 C24 120.7(6) . . ?
C25 C26 C27 120.3(6) . . ?
C26 C27 C28 119.6(7) . . ?
C23 C28 C27 121.2(6) . . ?
N1 C29 C30 121.5(4) . . ?
N2 C30 C29 121.7(4) . . ?
N2 C31 C32 121.1(3) . . ?
N2 C31 C33 118.2(4) . . ?
C32 C31 C33 120.8(4) . . ?
N1 C32 C31 120.6(4) . . ?
N1 C32 C34 117.6(4) . . ?
C31 C32 C34 121.8(4) . . ?
O3 Cu1 O1 90.26(14) 2_666 . ?
O3 Cu1 O4 168.10(13) 2_666 . ?
O1 Cu1 O4 88.45(14) . . ?
O3 Cu1 O2 88.59(14) 2_666 2_666 ?
O1 Cu1 O2 168.17(12) . 2_666 ?
O4 Cu1 O2 90.25(14) . 2_666 ?
O3 Cu1 N1 100.29(14) 2_666 . ?
O1 Cu1 N1 100.72(12) . . ?
O4 Cu1 N1 91.58(13) . . ?
O2 Cu1 N1 91.07(12) 2_666 . ?
O3 Cu1 Cu1 83.36(10) 2_666 2_666 ?
O1 Cu1 Cu1 84.63(9) . 2_666 ?
O4 Cu1 Cu1 84.74(10) . 2_666 ?
O2 Cu1 Cu1 83.54(9) 2_666 2_666 ?
N1 Cu1 Cu1 173.44(9) . 2_666 ?
O6 Cu2 O8 90.50(13) 2_557 . ?
O6 Cu2 O5 168.31(13) 2_557 . ?
O8 Cu2 O5 88.76(13) . . ?
O6 Cu2 O7 89.02(13) 2_557 2_557 ?
O8 Cu2 O7 168.14(13) . 2_557 ?
O5 Cu2 O7 89.32(13) . 2_557 ?
O6 Cu2 N2 96.77(12) 2_557 . ?
O8 Cu2 N2 99.46(12) . . ?
O5 Cu2 N2 94.86(12) . . ?
O7 Cu2 N2 92.37(12) 2_557 . ?
O6 Cu2 Cu2 83.81(9) 2_557 2_557 ?
O8 Cu2 Cu2 83.71(9) . 2_557 ?
O5 Cu2 Cu2 84.51(9) . 2_557 ?
O7 Cu2 Cu2 84.45(9) 2_557 2_557 ?
N2 Cu2 Cu2 176.76(8) . 2_557 ?
C32 N1 C29 117.4(3) . . ?
C32 N1 Cu1 129.2(3) . . ?
C29 N1 Cu1 113.1(2) . . ?
C31 N2 C30 117.6(3) . . ?
C31 N2 Cu2 128.5(2) . . ?
C30 N2 Cu2 112.9(3) . . ?
C1 O1 Cu1 122.9(3) . . ?
C1 O2 Cu1 123.8(3) . 2_666 ?
C8 O3 Cu1 124.6(3) . 2_666 ?
C8 O4 Cu1 122.1(3) . . ?
C15 O5 Cu2 122.3(3) . . ?
C15 O6 Cu2 124.1(3) . 2_557 ?
C22 O7 Cu2 122.6(3) . 2_557 ?
C22 O8 Cu2 123.9(3) . . ?

loop_
_geom_bond_atom_site_label_1
_geom_bond_atom_site_label_2
_geom_bond_distance
_geom_bond_site_symmetry_2
_geom_bond_publ_flag
C1 O1 1.252(5) . ?
C1 O2 1.255(5) . ?
C1 C2 1.496(5) . ?
C2 C3 1.372(6) . ?
C2 C7 1.392(6) . ?
C3 C4 1.388(6) . ?
C4 C5 1.363(7) . ?
C5 C6 1.370(7) . ?
C6 C7 1.384(6) . ?
C8 O3 1.246(5) . ?
C8 O4 1.260(5) . ?
C8 C9 1.489(7) . ?
C9 C14 1.362(8) . ?
C9 C10 1.369(8) . ?
C10 C11 1.399(9) . ?
C11 C12 1.359(12) . ?
C12 C13 1.356(11) . ?
C13 C14 1.415(9) . ?
C15 O6 1.255(5) . ?
C15 O5 1.263(5) . ?
C15 C16 1.493(6) . ?
C16 C17 1.370(6) . ?
C16 C21 1.383(7) . ?
C17 C18 1.394(7) . ?
C18 C19 1.358(9) . ?
C19 C20 1.354(8) . ?
C20 C21 1.384(7) . ?
C22 O8 1.251(5) . ?
C22 O7 1.261(5) . ?
C22 C23 1.505(5) . ?
C23 C24 1.368(7) . ?
C23 C28 1.369(7) . ?
C24 C25 1.398(7) . ?
C25 C26 1.337(10) . ?
C26 C27 1.360(10) . ?
C27 C28 1.377(7) . ?
C29 N1 1.346(5) . ?
C29 C30 1.367(5) . ?
C30 N2 1.332(5) . ?
C31 N2 1.331(5) . ?
C31 C32 1.403(5) . ?
C31 C33 1.498(6) . ?
C32 N1 1.334(5) . ?
C32 C34 1.503(6) . ?
Cu1 O3 1.953(3) 2_666 ?
Cu1 O1 1.959(3) . ?
Cu1 O4 1.963(3) . ?
Cu1 O2 1.964(3) 2_666 ?
Cu1 N1 2.236(3) . ?
Cu1 Cu1 2.6300(11) 2_666 ?
Cu2 O6 1.955(3) 2_557 ?
Cu2 O8 1.967(3) . ?
Cu2 O5 1.971(3) . ?
Cu2 O7 1.971(3) 2_557 ?
Cu2 N2 2.252(3) . ?
Cu2 Cu2 2.6364(10) 2_557 ?
O2 Cu1 1.964(3) 2_666 ?
O3 Cu1 1.953(3) 2_666 ?
O6 Cu2 1.955(3) 2_557 ?
O7 Cu2 1.971(3) 2_557 ?

loop_
_geom_torsion_atom_site_label_1
_geom_torsion_atom_site_label_2
_geom_torsion_atom_site_label_3
_geom_torsion_atom_site_label_4
_geom_torsion
_geom_torsion_site_symmetry_1
_geom_torsion_site_symmetry_2
_geom_torsion_site_symmetry_3
_geom_torsion_site_symmetry_4
_geom_torsion_publ_flag
O1 C1 C2 C3 -9.1(6) . . . . ?
O2 C1 C2 C3 170.8(4) . . . . ?
O1 C1 C2 C7 172.6(4) . . . . ?
O2 C1 C2 C7 -7.5(6) . . . . ?
C7 C2 C3 C4 2.0(7) . . . . ?
C1 C2 C3 C4 -176.3(4) . . . . ?
C2 C3 C4 C5 0.0(8) . . . . ?
C3 C4 C5 C6 -1.7(9) . . . . ?
C4 C5 C6 C7 1.3(8) . . . . ?
C5 C6 C7 C2 0.7(8) . . . . ?
C3 C2 C7 C6 -2.3(7) . . . . ?
C1 C2 C7 C6 176.0(4) . . . . ?
O3 C8 C9 C14 -174.5(5) . . . . ?
O4 C8 C9 C14 7.2(7) . . . . ?
O3 C8 C9 C10 6.6(7) . . . . ?
O4 C8 C9 C10 -171.8(5) . . . . ?
C14 C9 C10 C11 -1.5(10) . . . . ?
C8 C9 C10 C11 177.4(6) . . . . ?
C9 C10 C11 C12 1.7(11) . . . . ?
C10 C11 C12 C13 0.4(14) . . . . ?
C11 C12 C13 C14 -2.5(14) . . . . ?
C10 C9 C14 C13 -0.7(9) . . . . ?
C8 C9 C14 C13 -179.6(5) . . . . ?
C12 C13 C14 C9 2.6(10) . . . . ?
O6 C15 C16 C17 -178.5(4) . . . . ?
O5 C15 C16 C17 0.4(6) . . . . ?
O6 C15 C16 C21 0.9(6) . . . . ?
O5 C15 C16 C21 179.8(4) . . . . ?
C21 C16 C17 C18 -0.7(8) . . . . ?
C15 C16 C17 C18 178.6(5) . . . . ?
C16 C17 C18 C19 0.6(9) . . . . ?
C17 C18 C19 C20 0.5(10) . . . . ?
C18 C19 C20 C21 -1.5(9) . . . . ?
C17 C16 C21 C20 -0.2(7) . . . . ?
C15 C16 C21 C20 -179.5(4) . . . . ?
C19 C20 C21 C16 1.3(8) . . . . ?
O8 C22 C23 C24 -175.3(5) . . . . ?
O7 C22 C23 C24 4.1(7) . . . . ?
O8 C22 C23 C28 3.4(7) . . . . ?
O7 C22 C23 C28 -177.1(5) . . . . ?
C28 C23 C24 C25 -0.5(9) . . . . ?
C22 C23 C24 C25 178.2(5) . . . . ?
C23 C24 C25 C26 0.3(10) . . . . ?
C24 C25 C26 C27 -0.1(12) . . . . ?
C25 C26 C27 C28 0.1(12) . . . . ?
C24 C23 C28 C27 0.5(9) . . . . ?
C22 C23 C28 C27 -178.2(5) . . . . ?
C26 C27 C28 C23 -0.3(10) . . . . ?
N1 C29 C30 N2 1.9(6) . . . . ?
N2 C31 C32 N1 3.2(6) . . . . ?
C33 C31 C32 N1 -175.9(4) . . . . ?
N2 C31 C32 C34 -175.4(4) . . . . ?
C33 C31 C32 C34 5.5(7) . . . . ?
C31 C32 N1 C29 0.3(6) . . . . ?
C34 C32 N1 C29 178.9(4) . . . . ?
C31 C32 N1 Cu1 -173.5(3) . . . . ?
C34 C32 N1 Cu1 5.1(6) . . . . ?
C30 C29 N1 C32 -2.8(6) . . . . ?
C30 C29 N1 Cu1 172.0(3) . . . . ?
O3 Cu1 N1 C32 -44.1(4) 2_666 . . . ?
O1 Cu1 N1 C32 48.2(4) . . . . ?
O4 Cu1 N1 C32 136.9(4) . . . . ?
O2 Cu1 N1 C32 -132.8(4) 2_666 . . . ?
Cu1 Cu1 N1 C32 -167.4(6) 2_666 . . . ?
O3 Cu1 N1 C29 141.9(3) 2_666 . . . ?
O1 Cu1 N1 C29 -125.9(3) . . . . ?
O4 Cu1 N1 C29 -37.1(3) . . . . ?
O2 Cu1 N1 C29 53.1(3) 2_666 . . . ?
Cu1 Cu1 N1 C29 18.5(10) 2_666 . . . ?
C32 C31 N2 C30 -4.0(6) . . . . ?
C33 C31 N2 C30 175.1(4) . . . . ?
C32 C31 N2 Cu2 163.5(3) . . . . ?
C33 C31 N2 Cu2 -17.4(5) . . . . ?
C29 C30 N2 C31 1.5(6) . . . . ?
C29 C30 N2 Cu2 -167.8(3) . . . . ?
O6 Cu2 N2 C31 64.6(3) 2_557 . . . ?
O8 Cu2 N2 C31 -27.0(3) . . . . ?
O5 Cu2 N2 C31 -116.5(3) . . . . ?
O7 Cu2 N2 C31 153.9(3) 2_557 . . . ?
Cu2 Cu2 N2 C31 164.9(13) 2_557 . . . ?
O6 Cu2 N2 C30 -127.4(3) 2_557 . . . ?
O8 Cu2 N2 C30 140.9(3) . . . . ?
O5 Cu2 N2 C30 51.4(3) . . . . ?
O7 Cu2 N2 C30 -38.1(3) 2_557 . . . ?
Cu2 Cu2 N2 C30 -27.2(17) 2_557 . . . ?
O2 C1 O1 Cu1 1.0(6) . . . . ?
C2 C1 O1 Cu1 -179.2(3) . . . . ?
O3 Cu1 O1 C1 -83.6(3) 2_666 . . . ?
O4 Cu1 O1 C1 84.6(3) . . . . ?
O2 Cu1 O1 C1 0.8(9) 2_666 . . . ?
N1 Cu1 O1 C1 175.9(3) . . . . ?
Cu1 Cu1 O1 C1 -0.3(3) 2_666 . . . ?
O1 C1 O2 Cu1 -1.3(6) . . . 2_666 ?
C2 C1 O2 Cu1 178.9(3) . . . 2_666 ?
O4 C8 O3 Cu1 3.7(6) . . . 2_666 ?
C9 C8 O3 Cu1 -174.6(3) . . . 2_666 ?
O3 C8 O4 Cu1 -3.3(6) . . . . ?
C9 C8 O4 Cu1 174.9(3) . . . . ?
O3 Cu1 O4 C8 0.5(8) 2_666 . . . ?
O1 Cu1 O4 C8 -83.4(3) . . . . ?
O2 Cu1 O4 C8 84.9(3) 2_666 . . . ?
N1 Cu1 O4 C8 175.9(3) . . . . ?
Cu1 Cu1 O4 C8 1.4(3) 2_666 . . . ?
O6 C15 O5 Cu2 1.9(6) . . . . ?
C16 C15 O5 Cu2 -176.9(2) . . . . ?
O6 Cu2 O5 C15 -4.0(8) 2_557 . . . ?
O8 Cu2 O5 C15 82.5(3) . . . . ?
O7 Cu2 O5 C15 -85.8(3) 2_557 . . . ?
N2 Cu2 O5 C15 -178.1(3) . . . . ?
Cu2 Cu2 O5 C15 -1.3(3) 2_557 . . . ?
O5 C15 O6 Cu2 -1.2(6) . . . 2_557 ?
C16 C15 O6 Cu2 177.7(3) . . . 2_557 ?
O8 C22 O7 Cu2 2.6(6) . . . 2_557 ?
C23 C22 O7 Cu2 -176.8(3) . . . 2_557 ?
O7 C22 O8 Cu2 -1.5(6) . . . . ?
C23 C22 O8 Cu2 177.9(3) . . . . ?
O6 Cu2 O8 C22 83.7(3) 2_557 . . . ?
O5 Cu2 O8 C22 -84.6(3) . . . . ?
O7 Cu2 O8 C22 -3.9(8) 2_557 . . . ?
N2 Cu2 O8 C22 -179.3(3) . . . . ?
Cu2 Cu2 O8 C22 0.0(3) 2_557 . . . ?
